data_4080464
loop_
_publ_author_name
'Tan, Kel Vin'
'Dutton, Jason L.'
'Skelton, Brian W.'
'Wilson, David J. D.'
'Barnard, Peter J.'

_publ_section_title
;
 Nickel(II) and Palladium(II) Complexes with Chelating N-Heterocyclic
 Carbene Amidate Ligands: Interplay between Normal and Abnormal
 Coordination Modes
;
_journal_issue 6
_journal_name_full Organometallics
_journal_page_first 1913
_journal_paper_doi 10.1021/om4000133
_journal_volume 32
_journal_year 2013
_chemical_absolute_configuration ad
_chemical_formula_moiety '2(C18 H18 N6 Ni O2), C H4 O'
_chemical_formula_sum 'C37 H40 N12 Ni2 O5'
_chemical_formula_weight 850.23
_chemical_name_systematic
;
 ? 
;
_space_group_crystal_system tetragonal
_space_group_IT_number 96
_space_group_name_Hall 'P 4nw 2abw'
_space_group_name_H-M_alt 'P 43 21 2'
_symmetry_space_group_name_Hall 'P 4nw 2abw'
_symmetry_space_group_name_H-M 'P 43 21 2'
_atom_sites_solution_hydrogens geom
_atom_sites_solution_primary direct
_atom_sites_solution_secondary difmap
_audit_creation_date 2012-02-01
_audit_creation_method
;
  Olex2 1.1
  (compiled 2011.11.01 svn.r2039, GUI svn.r3906)
;
_cell_angle_alpha 90.00
_cell_angle_beta 90.00
_cell_angle_gamma 90.00
_cell_formula_units_Z 4
_cell_length_a 11.3453(16)
_cell_length_b 11.3453(16)
_cell_length_c 27.492(6)
_cell_measurement_reflns_used 5482
_cell_measurement_temperature 173
_cell_measurement_theta_max 29.3008
_cell_measurement_theta_min 2.5338
_cell_volume 3538.7(10)
_computing_cell_refinement
;
CrysAlisPro, Agilent Technologies,
Version 1.171.35.19 (release 27-10-2011 CrysAlis171 .NET)
(compiled Oct 27 2011,15:02:11)
;
_computing_data_collection
;
CrysAlisPro, Agilent Technologies,
Version 1.171.35.19 (release 27-10-2011 CrysAlis171 .NET)
(compiled Oct 27 2011,15:02:11)
;
_computing_data_reduction
;
CrysAlisPro, Agilent Technologies,
Version 1.171.35.19 (release 27-10-2011 CrysAlis171 .NET)
(compiled Oct 27 2011,15:02:11)
;
_computing_molecular_graphics
;
O. V. Dolomanov, L. J. Bourhis, R. J. Gildea, J. A. K. Howard and H. Puschmann,
OLEX2: a complete structure solution, refinement and analysis program.
J. Appl. Cryst. (2009). 42, 339-341.
;
_computing_publication_material
;
O. V. Dolomanov, L. J. Bourhis, R. J. Gildea, J. A. K. Howard and H. Puschmann,
OLEX2: a complete structure solution, refinement and analysis program.
J. Appl. Cryst. (2009). 42, 339-341.
;
_computing_structure_refinement
;
SHELXL, G.M. Sheldrick, Acta Cryst.
2008). A64, 112-122
;
_computing_structure_solution
;
SHELXS, G.M. Sheldrick, Acta Cryst.
(2008). A64, 112-122
;
_diffrn_ambient_temperature 173
_diffrn_detector_area_resol_mean 10.3281
_diffrn_measured_fraction_theta_full 0.999
_diffrn_measured_fraction_theta_max 0.999
_diffrn_measurement_device_type 'Xcalibur, Atlas, Gemini'
_diffrn_measurement_method '\w scans'
_diffrn_radiation_monochromator graphite
_diffrn_radiation_type 'Mo K\a'
_diffrn_radiation_wavelength 0.71073
_diffrn_reflns_av_R_equivalents 0.0256
_diffrn_reflns_av_unetI/netI 0.0315
_diffrn_reflns_limit_h_max 13
_diffrn_reflns_limit_h_min -10
_diffrn_reflns_limit_k_max 11
_diffrn_reflns_limit_k_min -10
_diffrn_reflns_limit_l_max 33
_diffrn_reflns_limit_l_min -20
_diffrn_reflns_number 8850
_diffrn_reflns_theta_full 25.68
_diffrn_reflns_theta_max 25.68
_diffrn_reflns_theta_min 2.54
_diffrn_source 'Enhance (Mo) X-ray Source'
_exptl_absorpt_coefficient_mu 1.129
_exptl_absorpt_correction_T_max 1.00000
_exptl_absorpt_correction_T_min 0.93217
_exptl_absorpt_correction_type multi-scan
_exptl_absorpt_process_details
;
CrysAlisPro, Agilent Technologies,
Version 1.171.35.19 (release 27-10-2011 CrysAlis171 .NET)
(compiled Oct 27 2011,15:02:11)
Empirical absorption correction using spherical harmonics,
 implemented in SCALE3 ABSPACK scaling algorithm.
;
_exptl_crystal_colour 'clear yellow'
_exptl_crystal_colour_lustre clear
_exptl_crystal_colour_primary yellow
_exptl_crystal_density_diffrn 1.596
_exptl_crystal_density_method 'not measured'
_exptl_crystal_description prism
_exptl_crystal_F_000 1768
_exptl_crystal_size_max 0.2
_exptl_crystal_size_mid 0.2
_exptl_crystal_size_min 0.1
_refine_diff_density_max 0.277
_refine_diff_density_min -0.336
_refine_diff_density_rms 0.049
_refine_ls_abs_structure_details 'Flack H D (1983), Acta Cryst. A39, 876-881'
_refine_ls_abs_structure_Flack 0.007(15)
_refine_ls_extinction_method none
_refine_ls_goodness_of_fit_ref 1.083
_refine_ls_hydrogen_treatment constr
_refine_ls_matrix_type full
_refine_ls_number_parameters 266
_refine_ls_number_reflns 3361
_refine_ls_number_restraints 0
_refine_ls_restrained_S_all 1.083
_refine_ls_R_factor_all 0.0324
_refine_ls_R_factor_gt 0.0296
_refine_ls_shift/su_max 0.001
_refine_ls_shift/su_mean 0.000
_refine_ls_structure_factor_coef Fsqd
_refine_ls_weighting_details 'calc w=1/[\s^2^(Fo^2^)+(0.0329P)^2^+1.6314P] where P=(Fo^2^+2Fc^2^)/3'
_refine_ls_weighting_scheme calc
_refine_ls_wR_factor_gt 0.0723
_refine_ls_wR_factor_ref 0.0738
_reflns_number_gt 3183
_reflns_number_total 3361
_reflns_threshold_expression >2sigma(I)
_cod_data_source_file om4000133_si_002.cif
_cod_data_source_block 3
_cod_database_code 4080464

loop_
_space_group_symop_id
_space_group_symop_operation_xyz
1 'x, y, z'
2 '-y+1/2, x+1/2, z+3/4'
3 '-x, -y, z+1/2'
4 'y+1/2, -x+1/2, z+1/4'
5 'x+1/2, -y+1/2, -z+1/4'
6 '-x+1/2, y+1/2, -z+3/4'
7 'y, x, -z'
8 '-y, -x, -z+1/2'

loop_
_atom_site_label
_atom_site_type_symbol
_atom_site_fract_x
_atom_site_fract_y
_atom_site_fract_z
_atom_site_U_iso_or_equiv
_atom_site_adp_type
_atom_site_occupancy
_atom_site_symmetry_multiplicity
_atom_site_calc_flag
_atom_site_refinement_flags
_atom_site_disorder_assembly
_atom_site_disorder_group
Ni1 Ni 0.51661(3) 0.72390(3) 0.685365(12) 0.02214(10) Uani 1 1 d . . .
O1 O 0.74421(17) 0.48446(18) 0.73752(7) 0.0343(5) Uani 1 1 d . . .
C2 C 0.4930(3) 0.7272(3) 0.83211(10) 0.0380(7) Uani 1 1 d . . .
H2 H 0.5165 0.7001 0.8625 0.046 Uiso 1 1 calc R . .
N3 N 0.58674(19) 0.57358(19) 0.69866(7) 0.0201(5) Uani 1 1 d . . .
N1 N 0.5438(2) 0.7001(2) 0.78748(8) 0.0278(5) Uani 1 1 d . . .
C1 C 0.4877(2) 0.7547(2) 0.75064(10) 0.0285(6) Uani 1 1 d . . .
N2 N 0.3996(2) 0.8173(2) 0.77239(9) 0.0353(6) Uani 1 1 d . . .
C5 C 0.6603(2) 0.5543(2) 0.73594(9) 0.0238(6) Uani 1 1 d . . .
N3' N 0.5047(2) 0.6711(2) 0.61972(7) 0.0250(5) Uani 1 1 d . . .
C7 C 0.6430(3) 0.3897(2) 0.65397(11) 0.0293(6) Uani 1 1 d . . .
H7 H 0.6670 0.3519 0.6823 0.035 Uiso 1 1 calc R . .
C6 C 0.5977(2) 0.5035(2) 0.65603(9) 0.0225(6) Uani 1 1 d . . .
C1' C 0.4915(3) 0.8784(2) 0.66632(11) 0.0324(7) Uani 1 1 d . . .
C6' C 0.5551(2) 0.5573(2) 0.61353(9) 0.0257(6) Uani 1 1 d . . .
N2' N 0.5372(2) 0.9809(2) 0.68249(11) 0.0430(7) Uani 1 1 d . . .
C4 C 0.6491(3) 0.6294(3) 0.78171(10) 0.0303(7) Uani 1 1 d . . .
H4A H 0.6548 0.5773 0.8096 0.036 Uiso 1 1 calc R . .
H4B H 0.7165 0.6819 0.7829 0.036 Uiso 1 1 calc R . .
C3 C 0.4028(3) 0.8004(3) 0.82239(11) 0.0405(8) Uani 1 1 d . . .
H3 H 0.3518 0.8337 0.8451 0.049 Uiso 1 1 calc R . .
C8 C 0.6522(3) 0.3324(3) 0.60918(12) 0.0416(8) Uani 1 1 d . . .
H8 H 0.6817 0.2560 0.6078 0.050 Uiso 1 1 calc R . .
O1' O 0.3673(2) 0.6437(2) 0.55887(8) 0.0511(6) Uani 1 1 d . . .
C8' C 0.6181(3) 0.3876(3) 0.56722(11) 0.0489(9) Uani 1 1 d . . .
H8' H 0.6291 0.3505 0.5374 0.059 Uiso 1 1 calc R . .
C2' C 0.4312(3) 1.0283(3) 0.61904(16) 0.0563(11) Uani 1 1 d . . .
H2' H 0.3933 1.0696 0.5943 0.068 Uiso 1 1 calc R . .
C5' C 0.4149(2) 0.7033(3) 0.59108(10) 0.0325(7) Uani 1 1 d . . .
C9 C 0.3153(3) 0.8961(3) 0.74894(13) 0.0489(9) Uani 1 1 d . . .
H9A H 0.3499 0.9728 0.7453 0.073 Uiso 1 1 calc R . .
H9B H 0.2456 0.9019 0.7686 0.073 Uiso 1 1 calc R . .
H9C H 0.2950 0.8655 0.7175 0.073 Uiso 1 1 calc R . .
C7' C 0.5674(3) 0.4987(3) 0.56899(10) 0.0407(8) Uani 1 1 d . . .
H7' H 0.5415 0.5345 0.5405 0.049 Uiso 1 1 calc R . .
N1' N 0.4270(2) 0.9087(2) 0.62711(10) 0.0384(7) Uani 1 1 d . . .
C3' C 0.5005(4) 1.0737(3) 0.65377(18) 0.0623(12) Uani 1 1 d . . .
H3' H 0.5201 1.1527 0.6578 0.075 Uiso 1 1 calc R . .
C9' C 0.6181(3) 0.9937(3) 0.72352(16) 0.0617(12) Uani 1 1 d . . .
H9'A H 0.5796 0.9689 0.7529 0.092 Uiso 1 1 calc R . .
H9'B H 0.6412 1.0748 0.7265 0.092 Uiso 1 1 calc R . .
H9'C H 0.6867 0.9459 0.7181 0.092 Uiso 1 1 calc R . .
C4' C 0.3604(3) 0.8242(3) 0.59812(12) 0.0427(9) Uani 1 1 d . . .
H4'A H 0.3472 0.8585 0.5663 0.051 Uiso 1 1 calc R . .
H4'B H 0.2838 0.8139 0.6132 0.051 Uiso 1 1 calc R . .
O2 O 0.3836(7) 0.3194(8) 0.4313(3) 0.101(2) Uani 0.50 1 d P . .
H2A H 0.4529 0.3329 0.4375 0.152 Uiso 0.50 1 calc PR A -1
C10 C 0.3126(9) 0.3544(11) 0.4709(4) 0.095(3) Uani 0.50 1 d P B -1
H10A H 0.2466 0.3990 0.4591 0.143 Uiso 0.50 1 calc PR B -1
H10B H 0.3583 0.4023 0.4927 0.143 Uiso 0.50 1 calc PR B -1
H10C H 0.2848 0.2858 0.4878 0.143 Uiso 0.50 1 calc PR B -1

loop_
_atom_site_aniso_label
_atom_site_aniso_U_11
_atom_site_aniso_U_22
_atom_site_aniso_U_33
_atom_site_aniso_U_23
_atom_site_aniso_U_13
_atom_site_aniso_U_12
Ni1 0.02274(18) 0.02110(18) 0.02257(16) -0.00071(14) -0.00048(14) 0.00309(13)
O1 0.0320(11) 0.0349(11) 0.0358(10) 0.0050(9) -0.0036(8) 0.0109(9)
C2 0.048(2) 0.0431(18) 0.0228(12) -0.0113(13) 0.0060(13) -0.0121(15)
N3 0.0205(11) 0.0195(11) 0.0205(10) -0.0010(9) 0.0012(9) -0.0007(9)
N1 0.0310(14) 0.0300(13) 0.0224(10) -0.0067(10) 0.0028(10) -0.0046(10)
C1 0.0275(15) 0.0257(14) 0.0323(13) -0.0061(11) 0.0004(12) 0.0003(11)
N2 0.0320(14) 0.0363(15) 0.0375(13) -0.0117(12) 0.0079(11) 0.0010(11)
C5 0.0242(15) 0.0207(14) 0.0264(13) 0.0052(11) 0.0016(12) -0.0028(11)
N3' 0.0245(12) 0.0289(12) 0.0217(10) 0.0020(9) -0.0007(9) -0.0020(10)
C7 0.0292(16) 0.0252(15) 0.0334(14) -0.0019(12) 0.0075(13) -0.0025(12)
C6 0.0185(12) 0.0240(15) 0.0249(13) -0.0008(11) 0.0053(10) -0.0057(11)
C1' 0.0289(17) 0.0269(15) 0.0414(16) 0.0028(13) 0.0055(14) 0.0060(13)
C6' 0.0293(15) 0.0248(15) 0.0231(13) -0.0017(11) 0.0053(12) -0.0090(11)
N2' 0.0353(14) 0.0219(13) 0.0718(19) -0.0020(14) 0.0098(14) 0.0078(11)
C4 0.0364(17) 0.0285(16) 0.0261(14) 0.0020(12) -0.0069(13) -0.0025(13)
C3 0.0406(18) 0.045(2) 0.0358(16) -0.0159(15) 0.0136(14) -0.0046(14)
C8 0.053(2) 0.0257(16) 0.0458(19) -0.0076(15) 0.0210(17) -0.0040(15)
O1' 0.0413(14) 0.0805(19) 0.0315(11) 0.0001(12) -0.0102(11) -0.0107(12)
C8' 0.082(3) 0.0340(19) 0.0302(16) -0.0136(15) 0.0208(18) -0.0133(17)
C2' 0.041(2) 0.045(2) 0.083(3) 0.033(2) 0.024(2) 0.0209(18)
C5' 0.0234(15) 0.052(2) 0.0224(13) 0.0075(14) -0.0010(12) -0.0061(14)
C9 0.036(2) 0.054(2) 0.056(2) -0.0093(18) 0.0045(17) 0.0169(16)
C7' 0.063(2) 0.0353(18) 0.0240(13) -0.0024(14) 0.0103(15) -0.0128(15)
N1' 0.0310(15) 0.0367(15) 0.0475(16) 0.0164(13) 0.0081(13) 0.0132(12)
C3' 0.046(2) 0.0284(18) 0.112(3) 0.017(2) 0.031(3) 0.0131(17)
C9' 0.048(2) 0.031(2) 0.106(3) -0.027(2) -0.008(2) 0.0019(17)
C4' 0.0277(17) 0.061(2) 0.0389(17) 0.0201(17) -0.0044(14) 0.0082(16)
O2 0.105(6) 0.109(6) 0.090(5) -0.036(5) 0.032(5) -0.015(5)
C10 0.067(7) 0.107(8) 0.112(8) -0.015(7) 0.031(6) 0.009(6)

loop_
_atom_type_symbol
_atom_type_description
_atom_type_scat_dispersion_real
_atom_type_scat_dispersion_imag
_atom_type_scat_source
C C 0.0033 0.0016 'International Tables Vol C Tables 4.2.6.8 and 6.1.1.4'
H H 0.0000 0.0000 'International Tables Vol C Tables 4.2.6.8 and 6.1.1.4'
N N 0.0061 0.0033 'International Tables Vol C Tables 4.2.6.8 and 6.1.1.4'
O O 0.0106 0.0060 'International Tables Vol C Tables 4.2.6.8 and 6.1.1.4'
Ni Ni 0.3393 1.1124 'International Tables Vol C Tables 4.2.6.8 and 6.1.1.4'

loop_
_geom_angle_atom_site_label_1
_geom_angle_atom_site_label_2
_geom_angle_atom_site_label_3
_geom_angle
C1 Ni1 N3 93.24(10)
C1 Ni1 N3' 164.02(11)
N3' Ni1 N3 86.01(9)
C1' Ni1 N3 163.74(11)
C1' Ni1 C1 93.89(13)
C1' Ni1 N3' 91.08(12)
C3 C2 N1 106.1(3)
C5 N3 Ni1 123.33(18)
C5 N3 C6 119.0(2)
C6 N3 Ni1 112.12(16)
C2 N1 C4 124.1(2)
C1 N1 C2 111.5(2)
C1 N1 C4 124.2(2)
N1 C1 Ni1 123.83(19)
N1 C1 N2 104.8(2)
N2 C1 Ni1 130.6(2)
C1 N2 C3 110.1(3)
C1 N2 C9 127.3(3)
C3 N2 C9 122.6(3)
O1 C5 N3 127.6(2)
O1 C5 C4 113.1(2)
N3 C5 C4 119.2(2)
C6' N3' Ni1 111.72(16)
C5' N3' Ni1 121.7(2)
C5' N3' C6' 118.9(2)
C6 C7 C8 119.7(3)
C7 C6 N3 125.8(2)
C7 C6 C6' 119.8(2)
C6' C6 N3 114.4(2)
N2' C1' Ni1 131.6(2)
N1' C1' Ni1 123.4(2)
N1' C1' N2' 104.6(3)
C6 C6' N3' 115.7(2)
C7' C6' N3' 125.2(3)
C7' C6' C6 119.1(3)
C1' N2' C3' 110.7(3)
C1' N2' C9' 125.6(3)
C3' N2' C9' 123.7(3)
N1 C4 C5 118.0(2)
C2 C3 N2 107.6(2)
C8' C8 C7 120.6(3)
C8 C8' C7' 120.3(3)
C3' C2' N1' 106.5(3)
N3' C5' C4' 118.8(3)
O1' C5' N3' 127.1(3)
O1' C5' C4' 114.1(3)
C8' C7' C6' 120.3(3)
C1' N1' C2' 111.2(3)
C1' N1' C4' 123.5(3)
C2' N1' C4' 125.3(3)
C2' C3' N2' 106.9(3)
N1' C4' C5' 116.9(2)

loop_
_geom_bond_atom_site_label_1
_geom_bond_atom_site_label_2
_geom_bond_distance
Ni1 N3 1.917(2)
Ni1 C1 1.857(3)
Ni1 N3' 1.906(2)
Ni1 C1' 1.851(3)
O1 C5 1.239(3)
C2 N1 1.390(3)
C2 C3 1.345(4)
N3 C5 1.340(3)
N3 C6 1.422(3)
N1 C1 1.347(4)
N1 C4 1.449(4)
C1 N2 1.365(3)
N2 C3 1.388(4)
N2 C9 1.459(4)
C5 C4 1.525(4)
N3' C6' 1.422(4)
N3' C5' 1.339(3)
C7 C6 1.391(4)
C7 C8 1.396(4)
C6 C6' 1.404(4)
C1' N2' 1.348(4)
C1' N1' 1.348(4)
C6' C7' 1.400(4)
N2' C3' 1.381(5)
N2' C9' 1.462(5)
C8 C8' 1.368(5)
O1' C5' 1.238(4)
C8' C7' 1.387(5)
C2' N1' 1.376(5)
C2' C3' 1.340(6)
C5' C4' 1.517(5)
N1' C4' 1.458(5)
O2 C10 1.411(11)
